data_2102954
loop_
_publ_author_name
'Kalinowski, Roman'
'Dittrich, Birger'
'H\"ubschle, Christian'
'Luger, Peter'
'Paulmann, Carsten'

_publ_contact_author
;
     Prof. Dr. Peter Luger
     Institut f\"ur Chemie
     Kristallographie
     Freie Universit\"at Berlin
     Takustr. 6
     14195 Berlin
     Germany
;
_publ_contact_author_email luger@chemie.fu-berlin.de
_publ_contact_author_fax 0049-30-83853464
_publ_contact_author_phone 0049-30-83853411
_publ_section_title
;
 Experimental charge density of
 <small>L</small>-alanyl-<small>L</small>-prolyl-<small>L</small>-alanine
 hydrate: classical multipole and invariom approach, analysis of intra-
 and intermolecular topological properties
;
_journal_coeditor_code SN5053
_journal_date_accepted 2007-06-21
_journal_date_recd_electronic 2007-03-09
_journal_issue 5
_journal_name_full 'Acta Crystallographica Section B'
_journal_page_first 753
_journal_page_last 767
_journal_paper_category FA
_journal_paper_doi 10.1107/S0108768107030388
_journal_volume 63
_journal_year 2007
_chemical_formula_moiety 'C11 H19 N3 O4, O H2'
_chemical_formula_sum 'C11 H21 N3 O5'
_chemical_formula_weight 275.30
_chemical_name_common 'L-alanyl-L-prolyl-L-alanine hydrate'
_space_group_IT_number 19
_symmetry_cell_setting orthorhombic
_symmetry_space_group_name_Hall 'P 2ac 2ab'
_symmetry_space_group_name_H-M 'P 21 21 21'
_cell_angle_alpha 90.00
_cell_angle_beta 90.00
_cell_angle_gamma 90.00
_cell_formula_units_Z 4
_cell_length_a 6.8250(14)
_cell_length_b 9.0420(18)
_cell_length_c 21.728(4)
_cell_measurement_reflns_used 186017
_cell_measurement_temperature 100
_cell_measurement_theta_max 49.82
_cell_measurement_theta_min 3.21
_cell_volume 1340.9(5)
_computing_cell_refinement 'XDS (Kabsch, (1993))'
_computing_data_collection 'XDS (Kabsch, (1993))'
_computing_data_reduction 'XDS (Kabsch, (1993))'
_computing_molecular_graphics 'XD (Koritsanszky et al, (2003))'
_computing_publication_material 'XD (Koritsanszky et al, (2003))'
_computing_structure_refinement 'XD (Koritsanszky et al, (2003))'
_computing_structure_solution 'SHELXS-97 (Sheldrick, (1997))'
_diffrn_measured_fraction_theta_full 0.954
_diffrn_measured_fraction_theta_max 0.904
_diffrn_measurement_device
;
MAR165 CCD detector
at HASYLAB/DESY beamline F1
on kappa-axis diffractometer
;
_diffrn_measurement_method \f
_diffrn_radiation_type Synchrotron
_diffrn_radiation_wavelength 0.56000
_diffrn_reflns_av_R_equivalents 0.038
_diffrn_reflns_limit_h_max 15
_diffrn_reflns_limit_h_min 0
_diffrn_reflns_limit_k_max 24
_diffrn_reflns_limit_k_min 0
_diffrn_reflns_limit_l_max 54
_diffrn_reflns_limit_l_min 0
_diffrn_reflns_number 186017
_diffrn_reflns_theta_full 42.0
_diffrn_reflns_theta_max 49.82
_exptl_absorpt_coefficient_mu 0.060
_exptl_absorpt_correction_T_max 0.0
_exptl_absorpt_correction_T_min 0.0
_exptl_absorpt_correction_type none
_exptl_crystal_colour colorless
_exptl_crystal_density_diffrn 1.3640(10)
_exptl_crystal_description Needle
_exptl_crystal_F_000 592
_exptl_crystal_size_max 0.57
_exptl_crystal_size_mid 0.22
_exptl_crystal_size_min 0.13
_refine_diff_density_max 0.145
_refine_diff_density_min -0.146
_refine_ls_extinction_method none
_refine_ls_goodness_of_fit_ref 1.5428
_refine_ls_hydrogen_treatment refall
_refine_ls_matrix_type full
_refine_ls_number_parameters 566
_refine_ls_number_reflns 11358
_refine_ls_number_restraints 0
_refine_ls_R_factor_all 0.0295
_refine_ls_R_factor_gt 0.0208
_refine_ls_shift/su_max 0.0000
_refine_ls_structure_factor_coef F
_refine_ls_weighting_details
;
     calc w1 = 1/[s^2^(Fo)]
;
_refine_ls_weighting_scheme calc
_refine_ls_wR_factor_ref 0.0134
_reflns_number_gt 11358
_reflns_number_total 13992
_reflns_threshold_expression 'I > 3 \s(I)'
_cod_data_source_file sn5053.cif
_cod_data_source_block APA
_cod_database_code 2102954
_cod_database_fobs_code 2102954

loop_
_symmetry_equiv_pos_site_id
_symmetry_equiv_pos_as_xyz
1 +X,+Y,+Z
2 1/2-X,-Y,1/2+Z
3 -X,1/2+Y,1/2-Z
4 1/2+X,1/2-Y,-Z

loop_
_atom_site_aniso_label
_atom_site_aniso_U_11
_atom_site_aniso_U_22
_atom_site_aniso_U_33
_atom_site_aniso_U_12
_atom_site_aniso_U_13
_atom_site_aniso_U_23
O(4) 0.01541(9) 0.02094(10) 0.01066(5) -0.00217(7) -0.00088(5) -0.00137(6)
O(3) 0.01398(9) 0.01982(9) 0.01325(6) -0.00237(7) 0.00176(6) 0.00117(6)
O(2) 0.01680(10) 0.02370(10) 0.01320(10) -0.00550(10) -0.00060(10) 0.00350(10)
O(1) 0.01960(10) 0.02030(10) 0.01180(10) 0.00790(10) -0.00330(10) -0.00110(10)
O(100) 0.02630(10) 0.02610(10) 0.02030(10) 0.00540(10) 0.00070(10) 0.00210(10)
N(3) 0.01422(7) 0.01767(7) 0.00958(5) -0.00195(6) -0.00075(5) 0.00043(5)
N(2) 0.01239(7) 0.01457(6) 0.01009(5) 0.00298(5) -0.00113(4) -0.00141(4)
N(1) 0.01383(7) 0.01359(6) 0.01171(5) 0.00116(5) 0.00064(4) -0.00109(4)
C(6) 0.01231(7) 0.01431(7) 0.00974(5) 0.00016(6) 0.00008(5) 0.00019(4)
C(5) 0.01340(8) 0.01405(8) 0.00991(5) -0.00087(6) 0.00011(5) 0.00007(5)
C(8) 0.01397(8) 0.01963(9) 0.01655(7) 0.00055(6) 0.00183(6) -0.00225(6)
C(4) 0.01313(8) 0.01481(7) 0.00971(5) -0.00048(6) -0.00004(5) -0.00003(5)
C(3) 0.01238(8) 0.01401(7) 0.01039(5) 0.00060(6) 0.00011(5) -0.00088(5)
C(20) 0.01474(8) 0.01588(8) 0.01475(6) 0.00299(6) 0.00043(6) -0.00234(6)
C(21) 0.01248(9) 0.01989(9) 0.01619(7) 0.00352(6) -0.00104(5) -0.00178(7)
C(22) 0.01425(8) 0.01903(9) 0.01190(6) 0.00429(7) -0.00195(5) -0.00097(5)
C(2) 0.01242(7) 0.01352(7) 0.00983(5) 0.00218(6) -0.00052(5) -0.00067(5)
C(1) 0.01264(8) 0.01336(7) 0.01027(5) 0.00080(5) 0.00017(5) -0.00071(5)
C(7) 0.02270(10) 0.01520(10) 0.01690(10) -0.00120(10) 0.00640(10) 0.00050(10)

loop_
_atom_site_label
_atom_site_fract_x
_atom_site_fract_y
_atom_site_fract_z
_atom_site_U_iso_or_equiv
_atom_site_occupancy
O(4) 0.14466(4) 0.21813(3) 0.571840(10) 0.016 1.0000
O(3) 0.41116(4) 0.34809(3) 0.598780(10) 0.016 1.0000
O(2) 0.25774(5) 0.21501(4) 0.807190(10) 0.018 1.0000
O(1) 0.28546(5) 0.56496(3) 0.838520(10) 0.017 1.0000
O(100) 0.29419(6) 0.07305(4) 0.92558(2) 0.024 1.0000
N(3) 0.35409(4) 0.32352(2) 0.717270(10) 0.014 1.0000
N(2) 0.53711(3) 0.41380(2) 0.867740(10) 0.012 1.0000
N(1) 0.26215(3) 0.70103(2) 0.950290(10) 0.013 1.0000
C(6) 0.25446(4) 0.27975(2) 0.611520(10) 0.012 1.0000
C(5) 0.18950(4) 0.27374(3) 0.679510(10) 0.012 1.0000
C(8) 0.00733(4) 0.37258(3) 0.689320(10) 0.017 1.0000
C(4) 0.37528(3) 0.29193(2) 0.777440(10) 0.013 1.0000
C(3) 0.56637(4) 0.35149(3) 0.805670(10) 0.012 1.0000
C(20) 0.71400(4) 0.22478(3) 0.817490(10) 0.015 1.0000
C(21) 0.83734(4) 0.28450(3) 0.871400(10) 0.016 1.0000
C(22) 0.68157(4) 0.35631(3) 0.912870(10) 0.015 1.0000
C(2) 0.39329(3) 0.51327(2) 0.879090(10) 0.012 1.0000
C(1) 0.36268(4) 0.55431(3) 0.947050(10) 0.012 1.0000
C(7) 0.23823(4) 0.43650(3) 0.979500(10) 0.018 1.0000
H(5) 0.15617 0.15827 0.69122 0.038(2) 1.0000
H(8A) -0.11913 0.32118 0.67092 0.047(2) 1.0000
H(8C) 0.02852 0.47805 0.66925 0.050(2) 1.0000
H(8B) -0.01488 0.38690 0.73718 0.049(2) 1.0000
H(13) 0.46016 0.37978 0.69498 0.029(3) 1.0000
H(3) 0.63200 0.43487 0.77523 0.036(2) 1.0000
H(20A) 0.63233 0.12817 0.83330 0.039(2) 1.0000
H(20B) 0.79691 0.19420 0.77646 0.039(2) 1.0000
H(21A) 0.91994 0.19829 0.89514 0.046(2) 1.0000
H(21B) 0.93935 0.36821 0.85457 0.044(2) 1.0000
H(22A) 0.61258 0.27419 0.94265 0.038(2) 1.0000
H(22B) 0.73897 0.44562 0.94145 0.039(2) 1.0000
H(1) 0.50441 0.56726 0.97037 0.031(2) 1.0000
H(7B) 0.30515 0.33133 0.97540 0.048(2) 1.0000
H(7C) 0.22214 0.46498 1.02650 0.048(2) 1.0000
H(7A) 0.09806 0.43283 0.95872 0.051(2) 1.0000
H(11C) 0.26610 0.73553 0.99559 0.028(2) 1.0000
H(11A) 0.34286 0.77650 0.92517 0.027(2) 1.0000
H(11B) 0.11912 0.69741 0.93486 0.029(2) 1.0000
H(101) 0.27505 0.12117 0.88628 0.036(3) 1.0000
H(102) 0.41051 0.01538 0.91719 0.039(3) 1.0000

loop_
_geom_angle_atom_site_label_1
_geom_angle_atom_site_label_2
_geom_angle_atom_site_label_3
_geom_angle_site_symmetry_1
_geom_angle_site_symmetry_2
_geom_angle_site_symmetry_3
_geom_angle
_geom_angle_publ_flag
H(101) O(100) H(102) 1_555 1_555 1_555 100.79(4) no
C(5) N(3) C(4) 1_555 1_555 1_555 124.21(2) no
C(5) N(3) H(13) 1_555 1_555 1_555 115.940(19) no
C(4) N(3) H(13) 1_555 1_555 1_555 119.75(2) no
C(3) N(2) C(22) 1_555 1_555 1_555 112.34(2) no
C(3) N(2) C(2) 1_555 1_555 1_555 121.22(2) no
C(22) N(2) C(2) 1_555 1_555 1_555 126.43(2) no
C(1) N(1) H(11C) 1_555 1_555 1_555 107.503(18) no
C(1) N(1) H(11A) 1_555 1_555 1_555 108.454(19) no
C(1) N(1) H(11B) 1_555 1_555 1_555 112.974(19) no
H(11C) N(1) H(11A) 1_555 1_555 1_555 106.870(18) no
H(11C) N(1) H(11B) 1_555 1_555 1_555 110.096(19) no
H(11A) N(1) H(11B) 1_555 1_555 1_555 110.708(18) no
O(4) C(6) O(3) 1_555 1_555 1_555 124.32(2) no
O(4) C(6) C(5) 1_555 1_555 1_555 117.67(2) no
O(3) C(6) C(5) 1_555 1_555 1_555 117.99(2) no
N(3) C(5) C(6) 1_555 1_555 1_555 107.789(19) no
N(3) C(5) C(8) 1_555 1_555 1_555 111.260(18) no
N(3) C(5) H(5) 1_555 1_555 1_555 108.773(19) no
C(6) C(5) C(8) 1_555 1_555 1_555 110.035(18) no
C(6) C(5) H(5) 1_555 1_555 1_555 108.340(18) no
C(8) C(5) H(5) 1_555 1_555 1_555 110.55(2) no
C(5) C(8) H(8A) 1_555 1_555 1_555 110.47(2) no
C(5) C(8) H(8C) 1_555 1_555 1_555 110.75(2) no
C(5) C(8) H(8B) 1_555 1_555 1_555 108.73(2) no
H(8A) C(8) H(8C) 1_555 1_555 1_555 110.57(2) no
H(8A) C(8) H(8B) 1_555 1_555 1_555 107.93(2) no
H(8C) C(8) H(8B) 1_555 1_555 1_555 108.30(2) no
O(2) C(4) N(3) 1_555 1_555 1_555 123.68(3) no
O(2) C(4) C(3) 1_555 1_555 1_555 122.38(2) no
N(3) C(4) C(3) 1_555 1_555 1_555 113.83(2) no
N(2) C(3) C(4) 1_555 1_555 1_555 112.543(18) no
N(2) C(3) C(20) 1_555 1_555 1_555 102.664(18) no
N(2) C(3) H(3) 1_555 1_555 1_555 110.09(2) no
C(4) C(3) C(20) 1_555 1_555 1_555 111.040(19) no
C(4) C(3) H(3) 1_555 1_555 1_555 110.237(18) no
C(20) C(3) H(3) 1_555 1_555 1_555 110.040(19) no
C(3) C(20) C(21) 1_555 1_555 1_555 102.861(19) no
C(3) C(20) H(20A) 1_555 1_555 1_555 108.20(2) no
C(3) C(20) H(20B) 1_555 1_555 1_555 112.930(19) no
C(21) C(20) H(20A) 1_555 1_555 1_555 108.691(19) no
C(21) C(20) H(20B) 1_555 1_555 1_555 115.25(2) no
H(20A) C(20) H(20B) 1_555 1_555 1_555 108.59(2) no
C(20) C(21) C(22) 1_555 1_555 1_555 102.46(2) no
C(20) C(21) H(21A) 1_555 1_555 1_555 113.03(2) no
C(20) C(21) H(21B) 1_555 1_555 1_555 109.698(18) no
C(22) C(21) H(21A) 1_555 1_555 1_555 112.442(18) no
C(22) C(21) H(21B) 1_555 1_555 1_555 110.16(2) no
H(21A) C(21) H(21B) 1_555 1_555 1_555 108.91(2) no
N(2) C(22) C(21) 1_555 1_555 1_555 102.713(18) no
N(2) C(22) H(22A) 1_555 1_555 1_555 110.08(2) no
N(2) C(22) H(22B) 1_555 1_555 1_555 110.80(2) no
C(21) C(22) H(22A) 1_555 1_555 1_555 111.00(2) no
C(21) C(22) H(22B) 1_555 1_555 1_555 113.44(2) no
H(22A) C(22) H(22B) 1_555 1_555 1_555 108.70(2) no
O(1) C(2) N(2) 1_555 1_555 1_555 123.46(2) no
O(1) C(2) C(1) 1_555 1_555 1_555 120.76(2) no
N(2) C(2) C(1) 1_555 1_555 1_555 115.72(2) no
N(1) C(1) C(2) 1_555 1_555 1_555 108.773(17) no
N(1) C(1) C(7) 1_555 1_555 1_555 109.900(19) no
N(1) C(1) H(1) 1_555 1_555 1_555 106.729(18) no
C(2) C(1) C(7) 1_555 1_555 1_555 110.442(18) no
C(2) C(1) H(1) 1_555 1_555 1_555 110.445(19) no
C(7) C(1) H(1) 1_555 1_555 1_555 110.466(19) no
C(1) C(7) H(7B) 1_555 1_555 1_555 110.25(2) no
C(1) C(7) H(7C) 1_555 1_555 1_555 109.39(2) no
C(1) C(7) H(7A) 1_555 1_555 1_555 109.03(2) no
H(7B) C(7) H(7C) 1_555 1_555 1_555 110.14(2) no
H(7B) C(7) H(7A) 1_555 1_555 1_555 109.02(2) no
H(7C) C(7) H(7A) 1_555 1_555 1_555 108.99(2) no

loop_
_geom_bond_atom_site_label_1
_geom_bond_atom_site_label_2
_geom_bond_site_symmetry_1
_geom_bond_site_symmetry_2
_geom_bond_distance
_geom_bond_publ_flag
O(4) C(6) 1_555 1_555 1.2710(3) no
O(3) C(6) 1_555 1_555 1.2658(4) no
O(2) C(4) 1_555 1_555 1.2430(3) no
O(1) C(2) 1_555 1_555 1.2398(3) no
O(100) H(101) 1_555 1_555 0.9671(4) no
O(100) H(102) 1_555 1_555 0.9671(5) no
N(3) C(5) 1_555 1_555 1.4620(3) no
N(3) C(4) 1_555 1_555 1.3461(3) no
N(3) H(13) 1_555 1_555 1.0086(3) no
N(2) C(3) 1_555 1_555 1.4751(3) no
N(2) C(22) 1_555 1_555 1.4845(3) no
N(2) C(2) 1_555 1_555 1.3539(3) no
N(1) C(1) 1_555 1_555 1.4952(3) no
N(1) H(11C) 1_555 1_555 1.03302(17) no
N(1) H(11A) 1_555 1_555 1.03292(19) no
N(1) H(11B) 1_555 1_555 1.0326(2) no
C(6) C(5) 1_555 1_555 1.5434(3) no
C(5) C(8) 1_555 1_555 1.5460(4) no
C(5) H(5) 1_555 1_555 1.0984(3) no
C(8) H(8A) 1_555 1_555 1.0587(2) no
C(8) H(8C) 1_555 1_555 1.0585(2) no
C(8) H(8B) 1_555 1_555 1.0588(2) no
C(4) C(3) 1_555 1_555 1.5386(3) no
C(3) C(20) 1_555 1_555 1.5472(3) no
C(3) H(3) 1_555 1_555 1.0984(2) no
C(20) C(21) 1_555 1_555 1.5401(3) no
C(20) H(20A) 1_555 1_555 1.0917(2) no
C(20) H(20B) 1_555 1_555 1.0916(2) no
C(21) C(22) 1_555 1_555 1.5374(3) no
C(21) H(21A) 1_555 1_555 1.0916(2) no
C(21) H(21B) 1_555 1_555 1.0914(3) no
C(22) H(22A) 1_555 1_555 1.0917(2) no
C(22) H(22B) 1_555 1_555 1.0916(2) no
C(2) C(1) 1_555 1_555 1.5369(3) no
C(1) C(7) 1_555 1_555 1.5341(3) no
C(1) H(1) 1_555 1_555 1.0982(2) no
C(7) H(7B) 1_555 1_555 1.0587(2) no
C(7) H(7C) 1_555 1_555 1.0589(2) no
C(7) H(7A) 1_555 1_555 1.0584(3) no
H(101) H(102) 1_555 1_555 1.490224 no
